data_7062560
loop_
_publ_author_name
'Mandal, Suman'
'Harijan, Dinesh'
'Muduli, Gopendra'
'Subramaniyam, Kalaivanan'
'Rengan, Aravind Kumar'
'Prabusankar, Ganesan'

_publ_section_title
;
 Highly active higher coordinated copper(i)--N-heterocyclic chalcogenone
 catalysed click chemistry
;
_journal_issue 32
_journal_name_full 'New Journal of Chemistry'
_journal_page_first 15027
_journal_page_last 15035
_journal_paper_doi 10.1039/D3NJ01875J
_journal_volume 47
_journal_year 2023
_chemical_formula_moiety 'C42 H40 Br Cu N4 S2'
_chemical_formula_sum 'C40 H40 Br Cu N6 S2'
_chemical_formula_weight 812.35
_space_group_crystal_system monoclinic
_space_group_IT_number 15
_space_group_name_Hall '-C 2yc'
_space_group_name_H-M_alt 'C 1 2/c 1'
_atom_sites_solution_hydrogens geom
_atom_sites_solution_primary iterative
_audit_creation_date 2022-12-26
_audit_creation_method
;
Olex2 1.3
(compiled 2020.11.12 svn.r5f609507 for OlexSys, GUI svn.r6408)
;
_audit_update_record
;
2023-03-30 deposited with the CCDC.	2023-07-04 downloaded from the CCDC.
;
_cell_angle_alpha 90
_cell_angle_beta 114.84(3)
_cell_angle_gamma 90
_cell_formula_units_Z 4
_cell_length_a 28.070(16)
_cell_length_b 10.219(5)
_cell_length_c 14.185(8)
_cell_measurement_reflns_used 5385
_cell_measurement_temperature 273(2)
_cell_measurement_theta_max 24.738
_cell_measurement_theta_min 2.458
_cell_volume 3692(4)
_computing_cell_refinement 'SAINT V8.40A (Bruker, 2019)'
_computing_data_reduction 'SAINT V8.40A (Bruker, 2019)'
_computing_molecular_graphics 'Olex2 1.3 (Dolomanov et al., 2009)'
_computing_publication_material 'Olex2 1.3 (Dolomanov et al., 2009)'
_computing_structure_refinement 'SHELXL 2018/3 (Sheldrick, 2015)'
_computing_structure_solution 'olex2.solve 1.3 (Bourhis et al., 2015)'
_diffrn_ambient_temperature 273.15
_diffrn_measured_fraction_theta_full 0.998
_diffrn_measured_fraction_theta_max 0.989
_diffrn_measurement_device_type 'Bruker APEX-II CCD'
_diffrn_measurement_method '\f and \w scans'
_diffrn_radiation_type MoK\a
_diffrn_radiation_wavelength 0.71073
_diffrn_reflns_av_R_equivalents 0.0922
_diffrn_reflns_av_unetI/netI 0.0540
_diffrn_reflns_Laue_measured_fraction_full 0.998
_diffrn_reflns_Laue_measured_fraction_max 0.989
_diffrn_reflns_limit_h_max 36
_diffrn_reflns_limit_h_min -35
_diffrn_reflns_limit_k_max 13
_diffrn_reflns_limit_k_min -10
_diffrn_reflns_limit_l_max 18
_diffrn_reflns_limit_l_min -18
_diffrn_reflns_number 31839
_diffrn_reflns_point_group_measured_fraction_full 0.998
_diffrn_reflns_point_group_measured_fraction_max 0.989
_diffrn_reflns_theta_full 25.242
_diffrn_reflns_theta_max 27.268
_diffrn_reflns_theta_min 2.147
_diffrn_source_current 1.4
_diffrn_source_power 0.07
_diffrn_source_voltage 50.0
_diffrn_standards_number 0
_exptl_absorpt_coefficient_mu 1.825
_exptl_absorpt_correction_T_max 0.7455
_exptl_absorpt_correction_T_min 0.6426
_exptl_absorpt_correction_type multi-scan
_exptl_absorpt_process_details
;
SADABS-2016/2 (Bruker,2016/2) was used for absorption correction.
wR2(int) was 0.1540 before and 0.0665 after correction.
The Ratio of minimum to maximum transmission is 0.8620.
The \l/2 correction factor is Not present.
;
_exptl_crystal_colour 'metallic light colourless'
_exptl_crystal_colour_lustre metallic
_exptl_crystal_colour_modifier light
_exptl_crystal_colour_primary colourless
_exptl_crystal_density_diffrn 1.461
_exptl_crystal_description plate
_exptl_crystal_F_000 1672
_exptl_crystal_size_max 0.28
_exptl_crystal_size_mid 0.17
_exptl_crystal_size_min 0.17
_refine_diff_density_max 0.375
_refine_diff_density_min -0.567
_refine_diff_density_rms 0.123
_refine_ls_extinction_method none
_refine_ls_goodness_of_fit_ref 1.014
_refine_ls_hydrogen_treatment constr
_refine_ls_matrix_type full
_refine_ls_number_parameters 229
_refine_ls_number_reflns 4106
_refine_ls_number_restraints 0
_refine_ls_restrained_S_all 1.014
_refine_ls_R_factor_all 0.0983
_refine_ls_R_factor_gt 0.0460
_refine_ls_shift/su_max 0.000
_refine_ls_shift/su_mean 0.000
_refine_ls_structure_factor_coef Fsqd
_refine_ls_weighting_details 'w=1/[\s^2^(Fo^2^)+(0.0627P)^2^+1.5182P] where P=(Fo^2^+2Fc^2^)/3'
_refine_ls_weighting_scheme calc
_refine_ls_wR_factor_gt 0.1111
_refine_ls_wR_factor_ref 0.1365
_reflns_Friedel_coverage 0.000
_reflns_number_gt 2416
_reflns_number_total 4106
_reflns_threshold_expression 'I > 2\s(I)'
_cod_data_source_file d3nj01875j2.cif
_cod_data_source_block 3
_cod_depositor_comments 'Adding full bibliography for 7062555--7062561.cif.'
_cod_original_cell_volume 3693(3)
_cod_database_code 7062560
_shelx_shelxl_version_number 2018/3
_shelx_space_group_comment
;
The symmetry employed for this shelxl refinement is uniquely defined
by the following loop, which should always be used as a source of
symmetry information in preference to the above space-group names.
They are only intended as comments.
;
_shelx_estimated_absorpt_t_max 0.747
_shelx_estimated_absorpt_t_min 0.629
_olex2_refinement_description
;
1. Fixed Uiso
 At 1.2 times of:
  All C(H) groups, All C(H,H) groups
 At 1.5 times of:
  All C(H,H,H) groups
2.a Ternary CH refined with riding coordinates:
 C4(H4)
2.b Secondary CH2 refined with riding coordinates:
 C7(H7A,H7B)
2.c Aromatic/amide H refined with riding coordinates:
 C3(H3), C2(H2), C15(H15), C17(H17), C18(H18), C19(H19), C20(H20), C13(H13),
 C12(H12), C11(H11), C10(H10)
2.d Idealised Me refined as rotating group:
 C6(H6A,H6B,H6C), C5(H5A,H5B,H5C)
;
_olex2_submission_special_instructions 'No special instructions were received'

loop_
_space_group_symop_operation_xyz
'x, y, z'
'-x, y, -z+1/2'
'x+1/2, y+1/2, z'
'-x+1/2, y+1/2, -z+1/2'
'-x, -y, -z'
'x, -y, z-1/2'
'-x+1/2, -y+1/2, -z'
'x+1/2, -y+1/2, z-1/2'

loop_
_atom_site_label
_atom_site_type_symbol
_atom_site_fract_x
_atom_site_fract_y
_atom_site_fract_z
_atom_site_U_iso_or_equiv
_atom_site_adp_type
_atom_site_occupancy
_atom_site_site_symmetry_order
_atom_site_calc_flag
_atom_site_refinement_flags_posn
_atom_site_refinement_flags_adp
_atom_site_refinement_flags_occupancy
_atom_site_disorder_assembly
_atom_site_disorder_group
Br1 Br 0.500000 0.48579(5) 0.250000 0.0708(2) Uani 1 2 d S T P . .
Cu1 Cu 0.500000 0.25059(6) 0.250000 0.0590(2) Uani 1 2 d S T P . .
S1 S 0.56796(4) 0.14486(8) 0.23832(8) 0.0547(3) Uani 1 1 d . . . . .
C1 C 0.58313(13) 0.2624(3) 0.1686(3) 0.0456(8) Uani 1 1 d . . . . .
N2 N 0.56478(11) 0.2699(3) 0.0642(2) 0.0512(7) Uani 1 1 d . . . . .
N1 N 0.61553(11) 0.3655(2) 0.2075(2) 0.0471(7) Uani 1 1 d . . . . .
C4 C 0.52535(16) 0.1805(4) -0.0098(3) 0.0639(10) Uani 1 1 d . . . . .
H4 H 0.526376 0.098497 0.026771 0.077 Uiso 1 1 calc R U . . .
C6 C 0.53814(19) 0.1493(4) -0.1005(3) 0.0789(13) Uani 1 1 d . . . . .
H6A H 0.573951 0.120750 -0.075246 0.118 Uiso 1 1 calc R U . . .
H6B H 0.533316 0.226225 -0.142421 0.118 Uiso 1 1 calc R U . . .
H6C H 0.515296 0.081202 -0.141564 0.118 Uiso 1 1 calc R U . . .
C5 C 0.47208(18) 0.2391(6) -0.0417(4) 0.1050(18) Uani 1 1 d . . . . .
H5A H 0.465982 0.255931 0.018953 0.158 Uiso 1 1 calc R U . . .
H5B H 0.446003 0.179373 -0.086449 0.158 Uiso 1 1 calc R U . . .
H5C H 0.470017 0.319718 -0.077937 0.158 Uiso 1 1 calc R U . . .
C3 C 0.58504(15) 0.3812(3) 0.0392(3) 0.0607(10) Uani 1 1 d . . . . .
H3 H 0.577950 0.410217 -0.027541 0.073 Uiso 1 1 calc R U . . .
C2 C 0.61627(15) 0.4390(4) 0.1268(3) 0.0585(9) Uani 1 1 d . . . . .
H2 H 0.635287 0.515502 0.132888 0.070 Uiso 1 1 calc R U . . .
C7 C 0.64127(14) 0.3997(3) 0.3188(3) 0.0520(8) Uani 1 1 d . . . . .
H7A H 0.648412 0.320090 0.359770 0.062 Uiso 1 1 calc R U . . .
H7B H 0.617525 0.452764 0.336439 0.062 Uiso 1 1 calc R U . . .
C8 C 0.69208(13) 0.4736(3) 0.3468(2) 0.0481(8) Uani 1 1 d . . . . .
C9 C 0.69250(14) 0.6120(3) 0.3451(2) 0.0486(8) Uani 1 1 d . . . . .
C14 C 0.74138(16) 0.6790(4) 0.3712(3) 0.0570(9) Uani 1 1 d . . . . .
C15 C 0.78742(15) 0.6067(4) 0.3994(3) 0.0620(10) Uani 1 1 d . . . . .
H15 H 0.819006 0.650573 0.416666 0.074 Uiso 1 1 calc R U . . .
C16 C 0.78744(14) 0.4710(4) 0.4023(3) 0.0558(9) Uani 1 1 d . . . . .
C17 C 0.83502(15) 0.3969(4) 0.4341(3) 0.0687(11) Uani 1 1 d . . . . .
H17 H 0.866872 0.440504 0.454098 0.082 Uiso 1 1 calc R U . . .
C18 C 0.83430(17) 0.2659(4) 0.4353(3) 0.0744(12) Uani 1 1 d . . . . .
H18 H 0.865710 0.219781 0.457894 0.089 Uiso 1 1 calc R U . . .
C19 C 0.78709(17) 0.1978(4) 0.4033(3) 0.0695(11) Uani 1 1 d . . . . .
H19 H 0.787188 0.106848 0.402228 0.083 Uiso 1 1 calc R U . . .
C20 C 0.74099(15) 0.2631(3) 0.3737(3) 0.0577(9) Uani 1 1 d . . . . .
H20 H 0.709937 0.215817 0.353103 0.069 Uiso 1 1 calc R U . . .
C21 C 0.73903(13) 0.4022(3) 0.3734(2) 0.0478(8) Uani 1 1 d . . . . .
C13 C 0.74092(19) 0.8192(4) 0.3663(3) 0.0720(12) Uani 1 1 d . . . . .
H13 H 0.772265 0.863925 0.382795 0.086 Uiso 1 1 calc R U . . .
C12 C 0.6964(2) 0.8865(4) 0.3385(4) 0.0804(13) Uani 1 1 d . . . . .
H12 H 0.697055 0.977382 0.335929 0.096 Uiso 1 1 calc R U . . .
C11 C 0.6489(2) 0.8220(4) 0.3134(3) 0.0736(12) Uani 1 1 d . . . . .
H11 H 0.618264 0.870832 0.294112 0.088 Uiso 1 1 calc R U . . .
C10 C 0.64624(16) 0.6899(4) 0.3164(3) 0.0603(9) Uani 1 1 d . . . . .
H10 H 0.614012 0.649408 0.299538 0.072 Uiso 1 1 calc R U . . .

loop_
_atom_site_aniso_label
_atom_site_aniso_U_11
_atom_site_aniso_U_22
_atom_site_aniso_U_33
_atom_site_aniso_U_23
_atom_site_aniso_U_13
_atom_site_aniso_U_12
Br1 0.0570(4) 0.0504(3) 0.1023(5) 0.000 0.0308(3) 0.000
Cu1 0.0549(4) 0.0588(4) 0.0705(4) 0.000 0.0331(3) 0.000
S1 0.0560(6) 0.0412(5) 0.0741(6) 0.0080(4) 0.0343(5) 0.0018(4)
C1 0.0364(18) 0.0420(17) 0.059(2) 0.0013(15) 0.0200(16) -0.0008(14)
N2 0.0425(17) 0.0497(16) 0.0552(18) 0.0012(13) 0.0145(14) -0.0067(13)
N1 0.0393(15) 0.0478(15) 0.0521(17) 0.0040(13) 0.0173(13) -0.0041(12)
C4 0.059(3) 0.059(2) 0.063(2) -0.0039(18) 0.016(2) -0.0189(19)
C6 0.083(3) 0.078(3) 0.068(3) -0.013(2) 0.025(2) -0.013(2)
C5 0.044(3) 0.145(5) 0.107(4) -0.022(3) 0.013(3) -0.008(3)
C3 0.064(2) 0.063(2) 0.051(2) 0.0080(18) 0.0204(19) -0.0168(19)
C2 0.058(2) 0.056(2) 0.057(2) 0.0042(18) 0.0210(19) -0.0174(19)
C7 0.050(2) 0.055(2) 0.053(2) 0.0007(16) 0.0241(17) -0.0029(16)
C8 0.045(2) 0.054(2) 0.0442(19) -0.0032(15) 0.0174(16) -0.0044(16)
C9 0.050(2) 0.0510(19) 0.0441(19) -0.0008(15) 0.0195(16) -0.0012(16)
C14 0.066(3) 0.054(2) 0.049(2) -0.0083(16) 0.0213(19) -0.0112(19)
C15 0.053(2) 0.067(2) 0.065(2) -0.0112(19) 0.0235(19) -0.0153(19)
C16 0.048(2) 0.067(2) 0.049(2) -0.0088(17) 0.0180(17) -0.0045(18)
C17 0.045(2) 0.082(3) 0.075(3) -0.013(2) 0.021(2) -0.002(2)
C18 0.057(3) 0.083(3) 0.076(3) -0.003(2) 0.020(2) 0.016(2)
C19 0.074(3) 0.060(2) 0.076(3) -0.003(2) 0.033(2) 0.010(2)
C20 0.051(2) 0.053(2) 0.069(2) -0.0054(17) 0.025(2) -0.0022(17)
C21 0.043(2) 0.055(2) 0.0417(18) -0.0053(15) 0.0149(16) -0.0028(16)
C13 0.087(3) 0.052(2) 0.078(3) -0.008(2) 0.036(3) -0.017(2)
C12 0.113(4) 0.045(2) 0.086(3) -0.002(2) 0.044(3) -0.004(3)
C11 0.089(3) 0.060(2) 0.075(3) 0.008(2) 0.038(2) 0.017(2)
C10 0.057(2) 0.063(2) 0.060(2) 0.0044(18) 0.0237(19) 0.0038(19)

loop_
_atom_type_symbol
_atom_type_description
_atom_type_scat_dispersion_real
_atom_type_scat_dispersion_imag
_atom_type_scat_source
C C 0.0033 0.0016 'International Tables Vol C Tables 4.2.6.8 and 6.1.1.4'
H H 0.0000 0.0000 'International Tables Vol C Tables 4.2.6.8 and 6.1.1.4'
N N 0.0061 0.0033 'International Tables Vol C Tables 4.2.6.8 and 6.1.1.4'
S S 0.1246 0.1234 'International Tables Vol C Tables 4.2.6.8 and 6.1.1.4'
Cu Cu 0.3201 1.2651 'International Tables Vol C Tables 4.2.6.8 and 6.1.1.4'
Br Br -0.2901 2.4595 'International Tables Vol C Tables 4.2.6.8 and 6.1.1.4'

loop_
_geom_angle_atom_site_label_1
_geom_angle_atom_site_label_2
_geom_angle_atom_site_label_3
_geom_angle
_geom_angle_site_symmetry_1
_geom_angle_site_symmetry_3
_geom_angle_publ_flag
S1 Cu1 Br1 118.59(3) . . ?
S1 Cu1 Br1 118.59(3) 2_655 . ?
S1 Cu1 S1 122.83(6) . 2_655 ?
C1 S1 Cu1 97.41(12) . . ?
N2 C1 S1 126.7(2) . . ?
N1 C1 S1 126.7(3) . . ?
N1 C1 N2 106.6(3) . . ?
C1 N2 C4 124.8(3) . . ?
C1 N2 C3 108.6(3) . . ?
C3 N2 C4 126.3(3) . . ?
C1 N1 C2 109.2(3) . . ?
C1 N1 C7 124.4(3) . . ?
C2 N1 C7 126.1(3) . . ?
N2 C4 H4 107.8 . . ?
N2 C4 C6 111.1(3) . . ?
N2 C4 C5 108.8(4) . . ?
C6 C4 H4 107.8 . . ?
C5 C4 H4 107.8 . . ?
C5 C4 C6 113.2(4) . . ?
C4 C6 H6A 109.5 . . ?
C4 C6 H6B 109.5 . . ?
C4 C6 H6C 109.5 . . ?
H6A C6 H6B 109.5 . . ?
H6A C6 H6C 109.5 . . ?
H6B C6 H6C 109.5 . . ?
C4 C5 H5A 109.5 . . ?
C4 C5 H5B 109.5 . . ?
C4 C5 H5C 109.5 . . ?
H5A C5 H5B 109.5 . . ?
H5A C5 H5C 109.5 . . ?
H5B C5 H5C 109.5 . . ?
N2 C3 H3 126.0 . . ?
C2 C3 N2 107.9(3) . . ?
C2 C3 H3 126.0 . . ?
N1 C2 H2 126.2 . . ?
C3 C2 N1 107.6(3) . . ?
C3 C2 H2 126.2 . . ?
N1 C7 H7A 109.1 . . ?
N1 C7 H7B 109.1 . . ?
N1 C7 C8 112.5(3) . . ?
H7A C7 H7B 107.8 . . ?
C8 C7 H7A 109.1 . . ?
C8 C7 H7B 109.1 . . ?
C9 C8 C7 120.6(3) . . ?
C21 C8 C7 118.9(3) . . ?
C21 C8 C9 120.5(3) . . ?
C8 C9 C14 119.1(3) . . ?
C8 C9 C10 123.3(3) . . ?
C10 C9 C14 117.6(3) . . ?
C15 C14 C9 119.4(3) . . ?
C15 C14 C13 122.2(4) . . ?
C13 C14 C9 118.4(4) . . ?
C14 C15 H15 119.1 . . ?
C16 C15 C14 121.8(3) . . ?
C16 C15 H15 119.1 . . ?
C15 C16 C17 121.7(4) . . ?
C15 C16 C21 119.7(3) . . ?
C21 C16 C17 118.6(3) . . ?
C16 C17 H17 119.5 . . ?
C18 C17 C16 121.0(4) . . ?
C18 C17 H17 119.5 . . ?
C17 C18 H18 119.6 . . ?
C17 C18 C19 120.8(4) . . ?
C19 C18 H18 119.6 . . ?
C18 C19 H19 119.7 . . ?
C20 C19 C18 120.6(4) . . ?
C20 C19 H19 119.7 . . ?
C19 C20 H20 119.2 . . ?
C19 C20 C21 121.6(4) . . ?
C21 C20 H20 119.2 . . ?
C8 C21 C16 119.4(3) . . ?
C8 C21 C20 123.2(3) . . ?
C20 C21 C16 117.4(3) . . ?
C14 C13 H13 119.4 . . ?
C12 C13 C14 121.2(4) . . ?
C12 C13 H13 119.4 . . ?
C13 C12 H12 119.7 . . ?
C13 C12 C11 120.6(4) . . ?
C11 C12 H12 119.7 . . ?
C12 C11 H11 119.2 . . ?
C10 C11 C12 121.5(4) . . ?
C10 C11 H11 119.2 . . ?
C9 C10 H10 119.7 . . ?
C11 C10 C9 120.6(4) . . ?
C11 C10 H10 119.7 . . ?

loop_
_geom_bond_atom_site_label_1
_geom_bond_atom_site_label_2
_geom_bond_distance
_geom_bond_site_symmetry_2
_geom_bond_publ_flag
Br1 Cu1 2.4036(14) . ?
Cu1 S1 2.2583(14) 2_655 ?
Cu1 S1 2.2582(14) . ?
S1 C1 1.719(3) . ?
C1 N2 1.351(4) . ?
C1 N1 1.349(4) . ?
N2 C4 1.478(4) . ?
N2 C3 1.383(4) . ?
N1 C2 1.376(4) . ?
N1 C7 1.476(4) . ?
C4 H4 0.9800 . ?
C4 C6 1.508(6) . ?
C4 C5 1.493(6) . ?
C6 H6A 0.9600 . ?
C6 H6B 0.9600 . ?
C6 H6C 0.9600 . ?
C5 H5A 0.9600 . ?
C5 H5B 0.9600 . ?
C5 H5C 0.9600 . ?
C3 H3 0.9300 . ?
C3 C2 1.322(5) . ?
C2 H2 0.9300 . ?
C7 H7A 0.9700 . ?
C7 H7B 0.9700 . ?
C7 C8 1.513(5) . ?
C8 C9 1.414(5) . ?
C8 C21 1.412(5) . ?
C9 C14 1.436(5) . ?
C9 C10 1.429(5) . ?
C14 C15 1.394(5) . ?
C14 C13 1.434(5) . ?
C15 H15 0.9300 . ?
C15 C16 1.387(5) . ?
C16 C17 1.433(5) . ?
C16 C21 1.428(5) . ?
C17 H17 0.9300 . ?
C17 C18 1.339(6) . ?
C18 H18 0.9300 . ?
C18 C19 1.393(6) . ?
C19 H19 0.9300 . ?
C19 C20 1.356(5) . ?
C20 H20 0.9300 . ?
C20 C21 1.423(5) . ?
C13 H13 0.9300 . ?
C13 C12 1.333(6) . ?
C12 H12 0.9300 . ?
C12 C11 1.393(7) . ?
C11 H11 0.9300 . ?
C11 C10 1.354(6) . ?
C10 H10 0.9300 . ?

loop_
_geom_torsion_atom_site_label_1
_geom_torsion_atom_site_label_2
_geom_torsion_atom_site_label_3
_geom_torsion_atom_site_label_4
_geom_torsion
_geom_torsion_site_symmetry_1
_geom_torsion_site_symmetry_2
_geom_torsion_site_symmetry_3
_geom_torsion_site_symmetry_4
_geom_torsion_publ_flag
Cu1 S1 C1 N2 -92.3(3) . . . . ?
Cu1 S1 C1 N1 87.4(3) . . . . ?
S1 C1 N2 C4 3.7(5) . . . . ?
S1 C1 N2 C3 177.9(3) . . . . ?
S1 C1 N1 C2 -178.3(3) . . . . ?
S1 C1 N1 C7 -4.2(5) . . . . ?
C1 N2 C4 C6 -141.6(4) . . . . ?
C1 N2 C4 C5 93.1(4) . . . . ?
C1 N2 C3 C2 1.5(4) . . . . ?
C1 N1 C2 C3 -0.6(4) . . . . ?
C1 N1 C7 C8 153.3(3) . . . . ?
N2 C1 N1 C2 1.5(4) . . . . ?
N2 C1 N1 C7 175.6(3) . . . . ?
N2 C3 C2 N1 -0.6(4) . . . . ?
N1 C1 N2 C4 -176.1(3) . . . . ?
N1 C1 N2 C3 -1.8(4) . . . . ?
N1 C7 C8 C9 92.0(4) . . . . ?
N1 C7 C8 C21 -87.3(4) . . . . ?
C4 N2 C3 C2 175.6(4) . . . . ?
C3 N2 C4 C6 45.2(5) . . . . ?
C3 N2 C4 C5 -80.1(5) . . . . ?
C2 N1 C7 C8 -33.6(5) . . . . ?
C7 N1 C2 C3 -174.6(3) . . . . ?
C7 C8 C9 C14 -179.4(3) . . . . ?
C7 C8 C9 C10 -0.9(5) . . . . ?
C7 C8 C21 C16 -178.5(3) . . . . ?
C7 C8 C21 C20 1.1(5) . . . . ?
C8 C9 C14 C15 -1.2(5) . . . . ?
C8 C9 C14 C13 178.3(3) . . . . ?
C8 C9 C10 C11 -178.1(3) . . . . ?
C9 C8 C21 C16 2.1(5) . . . . ?
C9 C8 C21 C20 -178.2(3) . . . . ?
C9 C14 C15 C16 0.5(5) . . . . ?
C9 C14 C13 C12 0.1(6) . . . . ?
C14 C9 C10 C11 0.5(5) . . . . ?
C14 C15 C16 C17 -178.3(4) . . . . ?
C14 C15 C16 C21 1.5(5) . . . . ?
C14 C13 C12 C11 0.0(7) . . . . ?
C15 C14 C13 C12 179.6(4) . . . . ?
C15 C16 C17 C18 -179.2(4) . . . . ?
C15 C16 C21 C8 -2.9(5) . . . . ?
C15 C16 C21 C20 177.4(3) . . . . ?
C16 C17 C18 C19 1.6(6) . . . . ?
C17 C16 C21 C8 177.0(3) . . . . ?
C17 C16 C21 C20 -2.7(5) . . . . ?
C17 C18 C19 C20 -2.4(6) . . . . ?
C18 C19 C20 C21 0.5(6) . . . . ?
C19 C20 C21 C8 -177.6(3) . . . . ?
C19 C20 C21 C16 2.0(5) . . . . ?
C21 C8 C9 C14 -0.1(5) . . . . ?
C21 C8 C9 C10 178.4(3) . . . . ?
C21 C16 C17 C18 1.0(6) . . . . ?
C13 C14 C15 C16 -179.0(3) . . . . ?
C13 C12 C11 C10 0.1(7) . . . . ?
C12 C11 C10 C9 -0.3(6) . . . . ?
C10 C9 C14 C15 -179.8(3) . . . . ?
C10 C9 C14 C13 -0.3(5) . . . . ?
